data_7160132
loop_
_publ_author_name
'Hu, Jiang'
'Liu, Jidan'
'Cui, Wenwen'
'Zheng, Liyao'
'Wang, Renjie'
'Liu, Zhao-Qing'
'Pu, Shouzhi'

_publ_section_title
;
 Rh(III)-catalyzed [4 + 1] annulation of 1-arylindazolones with alkynyl
 cyclobutanols: access to indazolo[1,2-<i>a</i>]indazolones.
;
_journal_issue 32
_journal_name_full 'Organic &amp; biomolecular chemistry'
_journal_page_first 6500
_journal_page_last 6505
_journal_paper_doi 10.1039/d4ob01067a
_journal_volume 22
_journal_year 2024
_chemical_formula_moiety '4(C25 H21 Cl N2 O2)'
_chemical_formula_sum 'C100 H80 Cl4 N8 O8'
_chemical_formula_weight 1663.52
_space_group_crystal_system monoclinic
_space_group_IT_number 4
_space_group_name_Hall 'P 2yb'
_space_group_name_H-M_alt 'P 1 21 1'
_atom_sites_solution_hydrogens geom
_atom_sites_solution_primary dual
_audit_creation_date 2023-11-27
_audit_creation_method
;
Olex2 1.2
(compiled 2018.05.29 svn.r3508 for OlexSys, GUI svn.r5506)
;
_audit_update_record
;
2024-02-01 deposited with the CCDC.	2024-07-30 downloaded from the CCDC.
;
_cell_angle_alpha 90
_cell_angle_beta 100.017(7)
_cell_angle_gamma 90
_cell_formula_units_Z 1
_cell_length_a 8.944(3)
_cell_length_b 19.542(7)
_cell_length_c 12.592(4)
_cell_measurement_reflns_used 2309
_cell_measurement_temperature 296(2)
_cell_measurement_theta_max 21.328
_cell_measurement_theta_min 2.537
_cell_volume 2167.3(13)
_computing_cell_refinement 'SAINT v8.34A (Bruker, 2013)'
_computing_data_reduction 'SAINT v8.34A (Bruker, 2013)'
_computing_molecular_graphics 'Olex2 (Dolomanov et al., 2009)'
_computing_publication_material 'Olex2 (Dolomanov et al., 2009)'
_computing_structure_refinement 'ShelXL (Sheldrick, 2015)'
_computing_structure_solution 'ShelXT (Sheldrick, 2015)'
_diffrn_ambient_temperature 296.15
_diffrn_measured_fraction_theta_full 0.999
_diffrn_measured_fraction_theta_max 0.953
_diffrn_measurement_device_type 'Bruker P4'
_diffrn_measurement_method '\w scans'
_diffrn_radiation_monochromator graphite
_diffrn_radiation_type MoK\a
_diffrn_radiation_wavelength 0.71073
_diffrn_reflns_av_R_equivalents 0.0462
_diffrn_reflns_av_unetI/netI 0.0979
_diffrn_reflns_Laue_measured_fraction_full 0.999
_diffrn_reflns_Laue_measured_fraction_max 0.953
_diffrn_reflns_limit_h_max 9
_diffrn_reflns_limit_h_min -11
_diffrn_reflns_limit_k_max 21
_diffrn_reflns_limit_k_min -24
_diffrn_reflns_limit_l_max 16
_diffrn_reflns_limit_l_min -16
_diffrn_reflns_number 12769
_diffrn_reflns_point_group_measured_fraction_full 0.942
_diffrn_reflns_point_group_measured_fraction_max 0.870
_diffrn_reflns_theta_full 25.242
_diffrn_reflns_theta_max 27.522
_diffrn_reflns_theta_min 2.084
_exptl_absorpt_coefficient_mu 0.200
_exptl_absorpt_correction_T_max 0.7456
_exptl_absorpt_correction_T_min 0.5947
_exptl_absorpt_correction_type none
_exptl_absorpt_process_details
;
SADABS-2014/5 (Bruker,2014/5) was used for absorption correction.
wR2(int) was 0.1207 before and 0.0550 after correction.
The Ratio of minimum to maximum transmission is 0.7976.
The \l/2 correction factor is 0.00150.
;
_exptl_crystal_density_diffrn 1.274
_exptl_crystal_F_000 868
_refine_diff_density_max 1.637
_refine_diff_density_min -0.472
_refine_diff_density_rms 0.157
_refine_ls_abs_structure_details
;
 Flack x determined using 1547 quotients [(I+)-(I-)]/[(I+)+(I-)]
 (Parsons, Flack and Wagner, Acta Cryst. B69 (2013) 249-259).
;
_refine_ls_abs_structure_Flack 0.20(6)
_refine_ls_extinction_method none
_refine_ls_goodness_of_fit_ref 1.959
_refine_ls_hydrogen_treatment constr
_refine_ls_matrix_type full
_refine_ls_number_parameters 544
_refine_ls_number_reflns 8706
_refine_ls_number_restraints 1
_refine_ls_restrained_S_all 1.959
_refine_ls_R_factor_all 0.2093
_refine_ls_R_factor_gt 0.1500
_refine_ls_shift/su_max 0.414
_refine_ls_shift/su_mean 0.048
_refine_ls_structure_factor_coef Fsqd
_refine_ls_weighting_details 'w=1/[\s^2^(Fo^2^)+(0.1000P)^2^] where P=(Fo^2^+2Fc^2^)/3'
_refine_ls_weighting_scheme calc
_refine_ls_wR_factor_gt 0.3590
_refine_ls_wR_factor_ref 0.3784
_reflns_Friedel_coverage 0.775
_reflns_Friedel_fraction_full 0.881
_reflns_Friedel_fraction_max 0.783
_reflns_number_gt 4969
_reflns_number_total 8706
_reflns_threshold_expression 'I > 2\s(I)'
_cod_data_source_file d4ob01067a2.cif
_cod_data_source_block 2
_cod_original_cell_volume 2167.4(13)
_cod_database_code 7160132
_shelx_shelxl_version_number 2016/6
_shelx_space_group_comment
;
The symmetry employed for this shelxl refinement is uniquely defined
by the following loop, which should always be used as a source of
symmetry information in preference to the above space-group names.
They are only intended as comments.
;
_olex2_refinement_description
;
1. Fixed Uiso
 At 1.2 times of:
  All C(H) groups, All C(H,H) groups
 At 1.5 times of:
  All C(H,H,H) groups, All O(H) groups
2.a Secondary CH2 refined with riding coordinates:
 C00H(H00F,H00G), C00K(H00A,H00B), C00R(H00C,H00D), C01B(H01I,H01J), C12(H12A,
 H12B)
2.b Aromatic/amide H refined with riding coordinates:
 C00B(H00E), C00J(H00J), C00Q(H00Q), C00T(H00T), C00U(H00U), C00V(H00V),
 C00Y(H00Y), C00Z(H00Z), C011(H011), C012(H012), C015(H015), C016(H016),
 C017(H017), C019(H019), C01A(H01F), C01C(H01K), C01D(H01D), C01E(H01E),
 C01F(H01L), C01G(H01G), C01H(H01H), C01I(H01M), C01J(H01P), C01N(H01N),
 C01O(H01O)
2.c Idealised Me refined as rotating group:
 C01K(H01Q,H01R,H01S), C01L(H01A,H01B,H01C)
2.d Idealised tetrahedral OH refined as rotating group:
 O005(H005)
;
_olex2_submission_special_instructions 'No special instructions were received'

loop_
_space_group_symop_operation_xyz
'x, y, z'
'-x, y+1/2, -z'

loop_
_atom_site_label
_atom_site_type_symbol
_atom_site_fract_x
_atom_site_fract_y
_atom_site_fract_z
_atom_site_U_iso_or_equiv
_atom_site_adp_type
_atom_site_occupancy
_atom_site_site_symmetry_order
_atom_site_calc_flag
_atom_site_refinement_flags_posn
_atom_site_refinement_flags_adp
_atom_site_refinement_flags_occupancy
_atom_site_disorder_assembly
_atom_site_disorder_group
Cl01 Cl 0.8638(6) 0.3191(2) 0.6604(3) 0.0771(13) Uani 1 1 d . . . . .
Cl02 Cl 0.5683(10) 0.6524(3) 1.1305(4) 0.129(3) Uani 1 1 d . . . . .
N003 N 0.5579(12) 0.5676(5) 0.6527(9) 0.045(3) Uani 1 1 d . . . . .
N004 N 0.4891(13) 0.6328(5) 0.6594(9) 0.048(3) Uani 1 1 d . . . . .
O005 O 0.8162(13) 0.4665(5) 0.0452(8) 0.065(3) Uani 1 1 d . . . . .
H005 H 0.729766 0.452924 0.022607 0.097 Uiso 1 1 calc GR . . . .
O006 O 0.6886(14) 0.5156(5) 0.5313(8) 0.073(3) Uani 1 1 d . . . . .
N007 N 0.9406(12) 0.4184(5) 0.2010(9) 0.044(3) Uani 1 1 d . . . . .
N008 N 1.0227(13) 0.3563(5) 0.2318(8) 0.050(3) Uani 1 1 d . . . . .
O009 O 0.8454(13) 0.6187(6) 0.7440(10) 0.074(3) Uani 1 1 d . . . . .
O00A O 0.6500(12) 0.3624(6) 0.2122(11) 0.082(3) Uani 1 1 d . . . . .
C00B C 0.5858(17) 0.5897(7) 0.9407(11) 0.053(4) Uani 1 1 d . . . . .
H00E H 0.630260 0.552379 0.979784 0.063 Uiso 1 1 calc R . . . .
C00C C 0.4861(15) 0.4714(6) 0.7591(10) 0.042(3) Uani 1 1 d . . . . .
C00D C 0.5194(18) 0.6709(7) 0.5793(13) 0.059(4) Uani 1 1 d . . . . .
C00E C 0.9919(15) 0.5138(6) 0.3270(10) 0.047(3) Uani 1 1 d . . . . .
C00F C 0.5931(14) 0.5319(6) 0.7568(10) 0.039(3) Uani 1 1 d . . . . .
C00G C 0.8936(16) 0.4184(7) 0.0963(11) 0.046(3) Uani 1 1 d . . . . .
C00H C 0.7540(15) 0.5063(7) 0.7755(11) 0.051(3) Uani 1 1 d . . . . .
H00F H 0.760344 0.468212 0.727196 0.061 Uiso 1 1 calc R . . . .
H00G H 0.778301 0.489038 0.848684 0.061 Uiso 1 1 calc R . . . .
C00I C 0.5628(15) 0.5888(6) 0.8309(11) 0.045(3) Uani 1 1 d . . . . .
C00J C 0.4554(18) 0.7033(8) 0.8213(13) 0.064(4) Uani 1 1 d . . . . .
H00J H 0.406968 0.739257 0.780782 0.077 Uiso 1 1 calc R . . . .
C00K C 0.933(3) 0.3316(8) -0.0551(14) 0.109(9) Uani 1 1 d . . . . .
H00A H 0.826533 0.322560 -0.080943 0.131 Uiso 1 1 calc R . . . .
H00B H 0.964903 0.367090 -0.100292 0.131 Uiso 1 1 calc R . . . .
C00L C 0.6160(18) 0.5652(8) 0.5581(11) 0.056(4) Uani 1 1 d . . . . .
C00M C 0.9945(15) 0.3416(6) 0.3348(11) 0.048(3) Uani 1 1 d . . . . .
C00N C 0.9513(18) 0.3564(7) 0.0535(10) 0.052(3) Uani 1 1 d . . . . .
C00O C 0.9192(14) 0.3941(6) 0.3738(10) 0.041(3) Uani 1 1 d . . . . .
C00P C 0.5039(16) 0.6450(6) 0.7727(11) 0.046(3) Uani 1 1 d . . . . .
C00Q C 1.139(2) 0.5869(9) 0.4591(16) 0.079(5) Uani 1 1 d . . . . .
H00Q H 1.179427 0.597670 0.530300 0.094 Uiso 1 1 calc R . . . .
C00R C 0.7270(14) 0.4744(7) 0.2676(11) 0.047(3) Uani 1 1 d . . . . .
H00C H 0.720794 0.511156 0.215145 0.057 Uiso 1 1 calc R . . . .
H00D H 0.696419 0.493134 0.331850 0.057 Uiso 1 1 calc R . . . .
C00S C 0.8879(14) 0.4528(6) 0.2956(10) 0.041(3) Uani 1 1 d . . . . .
C00T C 0.8742(16) 0.3873(7) 0.4742(11) 0.049(3) Uani 1 1 d . . . . .
H00T H 0.816850 0.420896 0.500668 0.059 Uiso 1 1 calc R . . . .
C00U C 1.045(2) 0.5310(8) 0.4403(15) 0.074(5) Uani 1 1 d . . . . .
H00U H 1.017583 0.505568 0.496209 0.089 Uiso 1 1 calc R . . . .
C00V C 1.0349(17) 0.2795(7) 0.3928(11) 0.053(4) Uani 1 1 d . . . . .
H00V H 1.086283 0.244213 0.365016 0.063 Uiso 1 1 calc R . . . .
C00W C 0.5830(18) 0.6355(7) 0.5108(11) 0.058(4) Uani 1 1 d . . . . .
C00X C 0.9183(17) 0.3288(8) 0.5324(11) 0.056(4) Uani 1 1 d . . . . .
C00Y C 1.0263(17) 0.5561(8) 0.2464(12) 0.061(4) Uani 1 1 d . . . . .
H00Y H 0.987205 0.546724 0.174553 0.073 Uiso 1 1 calc R . . . .
C00Z C 0.624(3) 0.6586(7) 0.4090(15) 0.085(6) Uani 1 1 d . . . . .
H00Z H 0.666282 0.630798 0.361918 0.102 Uiso 1 1 calc R . . . .
C010 C 0.6136(15) 0.4195(8) 0.2223(14) 0.059(4) Uani 1 1 d . . . . .
C011 C 0.3773(17) 0.4543(7) 0.6722(14) 0.061(4) Uani 1 1 d . . . . .
H011 H 0.368578 0.478566 0.607858 0.073 Uiso 1 1 calc R . . . .
C012 C 0.9922(19) 0.2756(8) 0.4932(14) 0.066(4) Uani 1 1 d . . . . .
H012 H 1.013970 0.236269 0.534596 0.079 Uiso 1 1 calc R . . . .
C013 C 0.543(2) 0.6467(7) 0.9942(12) 0.067(5) Uani 1 1 d . . . . .
C014 C 0.8739(17) 0.5591(10) 0.7593(13) 0.062(4) Uani 1 1 d . . . . .
C015 C 0.483(2) 0.7048(9) 0.9333(14) 0.085(6) Uani 1 1 d . . . . .
H015 H 0.462790 0.744423 0.969018 0.102 Uiso 1 1 calc R . . . .
C016 C 0.474(2) 0.7411(8) 0.5565(13) 0.069(4) Uani 1 1 d . . . . .
H016 H 0.422258 0.767296 0.599889 0.082 Uiso 1 1 calc R . . . .
C017 C 0.287(2) 0.3641(10) 0.7713(17) 0.089(6) Uani 1 1 d . . . . .
H017 H 0.217838 0.329096 0.775945 0.107 Uiso 1 1 calc R . . . .
C018 C 1.0278(17) 0.3199(9) 0.1417(12) 0.064(4) Uani 1 1 d . . . . .
C019 C 0.448(2) 0.4436(11) 0.1796(19) 0.096(7) Uani 1 1 d . . . . .
H019 H 0.411760 0.449551 0.106364 0.116 Uiso 1 1 calc R . . . .
C01A C 0.279(2) 0.3988(9) 0.6825(17) 0.081(5) Uani 1 1 d . . . . .
H01F H 0.205190 0.386878 0.623610 0.097 Uiso 1 1 calc R . . . .
C01B C 1.0330(17) 0.5361(12) 0.766(2) 0.100(7) Uani 1 1 d . . . . .
H01I H 1.034600 0.486675 0.773757 0.120 Uiso 1 1 calc R . . . .
H01J H 1.064137 0.546513 0.697937 0.120 Uiso 1 1 calc R . . . .
C01C C 0.405(2) 0.3797(10) 0.8641(17) 0.095(6) Uani 1 1 d . . . . .
H01K H 0.411606 0.354972 0.927833 0.114 Uiso 1 1 calc R . . . .
C01D C 1.176(2) 0.6268(8) 0.3817(18) 0.084(6) Uani 1 1 d . . . . .
H01D H 1.239027 0.664252 0.400288 0.101 Uiso 1 1 calc R . . . .
C01E C 1.016(3) 0.2719(9) -0.0662(18) 0.094(6) Uani 1 1 d . . . . .
H01E H 1.025909 0.257326 -0.135014 0.113 Uiso 1 1 calc R . . . .
C01F C 0.503(2) 0.4308(8) 0.8550(14) 0.072(5) Uani 1 1 d . . . . .
H01L H 0.582502 0.439660 0.911517 0.086 Uiso 1 1 calc R . . . .
C01G C 1.088(2) 0.2582(8) 0.1299(16) 0.080(5) Uani 1 1 d . . . . .
H01G H 1.131568 0.231852 0.188900 0.096 Uiso 1 1 calc R . . . .
C01H C 1.083(3) 0.2348(10) 0.0202(19) 0.104(7) Uani 1 1 d . . . . .
H01H H 1.126956 0.192886 0.008538 0.124 Uiso 1 1 calc R . . . .
C01I C 0.518(2) 0.7656(9) 0.4609(16) 0.082(5) Uani 1 1 d . . . . .
H01M H 0.495211 0.810943 0.441864 0.099 Uiso 1 1 calc R . . . .
C01J C 0.592(3) 0.7272(10) 0.3928(15) 0.100(7) Uani 1 1 d . . . . .
H01P H 0.621622 0.748738 0.333888 0.120 Uiso 1 1 calc R . . . .
C01K C 1.133(4) 0.5646(19) 0.964(2) 0.161(12) Uani 1 1 d . . . . .
H01Q H 1.035342 0.547599 0.973553 0.241 Uiso 1 1 calc GR . . . .
H01R H 1.145090 0.610731 0.989791 0.241 Uiso 1 1 calc GR . . . .
H01S H 1.211213 0.536321 1.002974 0.241 Uiso 1 1 calc GR . . . .
C01L C 0.381(2) 0.4250(17) 0.366(2) 0.134(10) Uani 1 1 d . . . . .
H01A H 0.320480 0.384202 0.364786 0.202 Uiso 1 1 calc GR . . . .
H01B H 0.345889 0.458203 0.412590 0.202 Uiso 1 1 calc GR . . . .
H01C H 0.485114 0.414280 0.392792 0.202 Uiso 1 1 calc GR . . . .
C01N C 0.365(3) 0.455(3) 0.251(3) 0.28(3) Uani 1 1 d . . . . .
H01N H 0.283797 0.484367 0.230202 0.331 Uiso 1 1 calc R . . . .
C01O C 1.121(3) 0.6133(11) 0.274(2) 0.107(7) Uani 1 1 d . . . . .
H01O H 1.146668 0.641618 0.220455 0.129 Uiso 1 1 calc R . . . .
C12 C 1.143(3) 0.563(3) 0.849(4) 0.28(3) Uani 1 1 d . . . . .
H12A H 1.157403 0.610222 0.828577 0.341 Uiso 1 1 calc R . . . .
H12B H 1.236409 0.539339 0.843784 0.341 Uiso 1 1 calc R . . . .

loop_
_atom_site_aniso_label
_atom_site_aniso_U_11
_atom_site_aniso_U_22
_atom_site_aniso_U_33
_atom_site_aniso_U_23
_atom_site_aniso_U_13
_atom_site_aniso_U_12
Cl01 0.117(4) 0.067(2) 0.050(2) 0.0089(19) 0.026(2) -0.004(2)
Cl02 0.247(8) 0.084(3) 0.050(3) -0.020(2) 0.012(4) 0.045(4)
N003 0.060(7) 0.030(5) 0.048(7) 0.003(5) 0.017(5) 0.006(5)
N004 0.053(7) 0.043(6) 0.042(6) 0.000(5) -0.006(5) 0.017(5)
O005 0.096(8) 0.048(6) 0.047(6) 0.000(5) 0.004(6) 0.003(6)
O006 0.116(9) 0.063(7) 0.046(6) -0.001(5) 0.026(6) 0.014(7)
N007 0.050(6) 0.030(5) 0.052(7) 0.001(5) 0.007(5) 0.018(5)
N008 0.064(7) 0.041(6) 0.047(6) 0.016(5) 0.017(5) 0.036(5)
O009 0.067(7) 0.058(7) 0.092(9) -0.014(6) 0.001(6) -0.001(6)
O00A 0.055(7) 0.064(7) 0.127(10) -0.019(7) 0.013(6) -0.017(6)
C00B 0.074(10) 0.036(7) 0.047(8) 0.019(6) 0.011(7) 0.012(7)
C00C 0.050(7) 0.033(6) 0.044(7) -0.006(6) 0.011(6) 0.004(6)
C00D 0.072(10) 0.037(8) 0.074(11) -0.016(7) 0.028(8) -0.020(7)
C00E 0.059(8) 0.040(7) 0.036(7) -0.004(6) -0.009(6) -0.008(6)
C00F 0.043(7) 0.031(6) 0.043(7) 0.003(5) 0.008(6) 0.002(5)
C00G 0.055(8) 0.037(7) 0.046(8) -0.004(6) 0.004(6) -0.008(6)
C00H 0.053(8) 0.060(8) 0.035(7) 0.004(6) -0.002(6) 0.006(7)
C00I 0.044(7) 0.031(6) 0.061(9) 0.000(6) 0.012(6) 0.006(5)
C00J 0.072(11) 0.051(9) 0.067(11) 0.003(8) 0.008(8) 0.012(8)
C00K 0.23(2) 0.045(9) 0.082(12) 0.039(8) 0.116(15) 0.078(12)
C00L 0.074(10) 0.046(8) 0.047(9) 0.007(7) 0.006(7) -0.001(8)
C00M 0.051(8) 0.046(8) 0.056(8) 0.002(6) 0.034(7) -0.001(6)
C00N 0.088(10) 0.036(7) 0.038(7) 0.008(6) 0.024(7) 0.007(7)
C00O 0.040(7) 0.043(7) 0.040(7) 0.003(6) 0.007(6) -0.005(6)
C00P 0.059(8) 0.019(6) 0.056(8) 0.002(6) 0.000(6) 0.009(6)
C00Q 0.090(13) 0.056(10) 0.081(13) -0.014(9) -0.008(10) -0.014(9)
C00R 0.040(7) 0.052(8) 0.051(8) 0.004(6) 0.011(6) 0.004(6)
C00S 0.049(7) 0.041(7) 0.033(6) 0.001(5) 0.004(5) 0.004(6)
C00T 0.052(8) 0.041(7) 0.058(9) -0.006(6) 0.018(7) 0.011(6)
C00U 0.081(11) 0.058(9) 0.076(11) 0.017(8) -0.007(9) -0.020(9)
C00V 0.061(9) 0.047(8) 0.051(8) 0.021(7) 0.012(7) 0.006(7)
C00W 0.086(11) 0.043(8) 0.039(8) 0.009(6) -0.006(7) -0.016(8)
C00X 0.066(9) 0.063(9) 0.041(7) 0.018(7) 0.015(7) 0.009(8)
C00Y 0.066(10) 0.057(9) 0.052(9) 0.017(7) -0.010(7) -0.019(8)
C00Z 0.139(18) 0.031(8) 0.093(13) 0.004(8) 0.043(13) -0.012(9)
C010 0.040(8) 0.043(8) 0.095(12) -0.007(8) 0.018(7) -0.004(7)
C011 0.061(9) 0.045(8) 0.076(11) -0.011(8) 0.014(8) -0.006(7)
C012 0.077(10) 0.047(8) 0.077(11) 0.033(8) 0.021(9) 0.014(8)
C013 0.114(14) 0.039(8) 0.049(8) -0.015(7) 0.013(8) 0.006(8)
C014 0.058(10) 0.070(11) 0.056(9) -0.008(8) 0.002(7) 0.014(8)
C015 0.136(17) 0.057(10) 0.066(11) -0.018(9) 0.027(11) 0.034(10)
C016 0.083(12) 0.055(9) 0.059(10) -0.007(8) -0.012(8) 0.005(8)
C017 0.112(16) 0.071(12) 0.094(15) -0.015(11) 0.043(13) -0.036(11)
C018 0.061(9) 0.076(10) 0.060(9) -0.025(9) 0.026(7) 0.027(8)
C019 0.062(12) 0.115(16) 0.099(15) 0.027(12) -0.019(11) 0.012(11)
C01A 0.066(11) 0.073(12) 0.100(15) -0.012(11) 0.002(10) -0.017(9)
C01B 0.024(8) 0.119(16) 0.16(2) -0.040(14) 0.022(10) 0.008(9)
C01C 0.112(16) 0.078(13) 0.095(15) 0.027(11) 0.021(13) -0.026(12)
C01D 0.100(14) 0.042(9) 0.101(15) -0.014(10) -0.013(11) -0.015(9)
C01E 0.139(18) 0.051(10) 0.082(13) -0.018(10) -0.011(12) 0.016(11)
C01F 0.093(12) 0.051(9) 0.071(11) 0.016(8) 0.013(9) -0.007(9)
C01G 0.127(16) 0.039(9) 0.080(13) 0.011(8) 0.032(11) 0.014(9)
C01H 0.17(2) 0.059(11) 0.091(16) -0.008(11) 0.048(16) 0.027(13)
C01I 0.118(16) 0.054(10) 0.071(12) 0.024(9) 0.007(11) -0.004(10)
C01J 0.16(2) 0.083(14) 0.051(11) 0.023(10) -0.001(12) -0.018(14)
C01K 0.17(3) 0.20(3) 0.12(2) -0.03(2) 0.033(19) 0.01(3)
C01L 0.066(13) 0.21(3) 0.13(2) 0.01(2) 0.034(13) -0.032(16)
C01N 0.10(2) 0.55(9) 0.20(4) 0.15(5) 0.07(2) 0.16(4)
C01O 0.108(16) 0.090(14) 0.12(2) 0.028(14) 0.008(14) -0.039(13)
C12 0.031(14) 0.48(8) 0.34(6) -0.14(6) 0.03(2) 0.06(3)

loop_
_atom_type_symbol
_atom_type_description
_atom_type_scat_dispersion_real
_atom_type_scat_dispersion_imag
_atom_type_scat_source
C C 0.0033 0.0016 'International Tables Vol C Tables 4.2.6.8 and 6.1.1.4'
H H 0.0000 0.0000 'International Tables Vol C Tables 4.2.6.8 and 6.1.1.4'
Cl Cl 0.1484 0.1585 'International Tables Vol C Tables 4.2.6.8 and 6.1.1.4'
N N 0.0061 0.0033 'International Tables Vol C Tables 4.2.6.8 and 6.1.1.4'
O O 0.0106 0.0060 'International Tables Vol C Tables 4.2.6.8 and 6.1.1.4'

loop_
_geom_angle_atom_site_label_1
_geom_angle_atom_site_label_2
_geom_angle_atom_site_label_3
_geom_angle
_geom_angle_site_symmetry_1
_geom_angle_site_symmetry_3
_geom_angle_publ_flag
N004 N003 C00F 113.6(9) . . ?
C00L N003 N004 108.2(10) . . ?
C00L N003 C00F 134.3(11) . . ?
C00D N004 N003 108.1(10) . . ?
C00D N004 C00P 132.4(11) . . ?
C00P N004 N003 104.0(9) . . ?
C00G O005 H005 109.6 . . ?
N008 N007 C00S 112.1(9) . . ?
C00G N007 N008 109.4(10) . . ?
C00G N007 C00S 134.6(11) . . ?
C00M N008 N007 105.0(9) . . ?
C018 N008 N007 108.0(11) . . ?
C018 N008 C00M 135.5(12) . . ?
C00I C00B H00E 120.1 . . ?
C00I C00B C013 119.8(12) . . ?
C013 C00B H00E 120.1 . . ?
C011 C00C C00F 122.2(12) . . ?
C011 C00C C01F 119.6(13) . . ?
C01F C00C C00F 118.2(12) . . ?
N004 C00D C016 126.9(14) . . ?
C00W C00D N004 112.2(12) . . ?
C00W C00D C016 120.5(15) . . ?
C00U C00E C00S 121.0(12) . . ?
C00Y C00E C00S 118.7(11) . . ?
C00Y C00E C00U 120.1(12) . . ?
N003 C00F C00C 110.3(10) . . ?
N003 C00F C00H 110.4(10) . . ?
N003 C00F C00I 99.7(9) . . ?
C00H C00F C00C 109.1(10) . . ?
C00H C00F C00I 114.7(11) . . ?
C00I C00F C00C 112.3(10) . . ?
O005 C00G N007 124.0(12) . . ?
O005 C00G C00N 128.6(12) . . ?
N007 C00G C00N 107.4(12) . . ?
C00F C00H H00F 108.4 . . ?
C00F C00H H00G 108.4 . . ?
C00F C00H C014 115.5(11) . . ?
H00F C00H H00G 107.5 . . ?
C014 C00H H00F 108.4 . . ?
C014 C00H H00G 108.4 . . ?
C00B C00I C00F 128.9(12) . . ?
C00B C00I C00P 120.5(12) . . ?
C00P C00I C00F 110.7(12) . . ?
C00P C00J H00J 121.8 . . ?
C015 C00J H00J 121.7 . . ?
C015 C00J C00P 116.5(14) . . ?
H00A C00K H00B 107.7 . . ?
C00N C00K H00A 108.7 . . ?
C00N C00K H00B 108.9 . . ?
C01E C00K H00A 108.7 . . ?
C01E C00K H00B 108.9 . . ?
C01E C00K C00N 113.8(17) . . ?
N003 C00L C00W 103.5(12) . . ?
O006 C00L N003 123.5(12) . . ?
O006 C00L C00W 132.7(14) . . ?
N008 C00M C00V 125.4(11) . . ?
C00O C00M N008 111.1(11) . . ?
C00O C00M C00V 123.4(11) . . ?
C00G C00N C00K 130.3(13) . . ?
C018 C00N C00G 106.7(11) . . ?
C018 C00N C00K 123.0(12) . . ?
C00M C00O C00S 112.6(11) . . ?
C00M C00O C00T 119.4(12) . . ?
C00T C00O C00S 127.9(11) . . ?
C00I C00P N004 111.1(11) . . ?
C00I C00P C00J 122.5(13) . . ?
C00J C00P N004 126.2(12) . . ?
C00U C00Q H00Q 118.0 . . ?
C01D C00Q H00Q 117.9 . . ?
C01D C00Q C00U 124.0(18) . . ?
H00C C00R H00D 107.3 . . ?
C00S C00R H00C 108.2 . . ?
C00S C00R H00D 108.2 . . ?
C00S C00R C010 116.5(11) . . ?
C010 C00R H00C 108.2 . . ?
C010 C00R H00D 108.2 . . ?
N007 C00S C00E 107.0(10) . . ?
C00O C00S N007 97.4(9) . . ?
C00O C00S C00E 113.0(10) . . ?
C00R C00S N007 111.2(10) . . ?
C00R C00S C00E 111.2(10) . . ?
C00R C00S C00O 115.8(11) . . ?
C00O C00T H00T 121.3 . . ?
C00O C00T C00X 117.4(12) . . ?
C00X C00T H00T 121.4 . . ?
C00E C00U H00U 122.1 . . ?
C00Q C00U C00E 115.9(15) . . ?
C00Q C00U H00U 122.0 . . ?
C00M C00V H00V 122.3 . . ?
C012 C00V C00M 115.3(13) . . ?
C012 C00V H00V 122.4 . . ?
C00D C00W C00L 107.3(13) . . ?
C00D C00W C00Z 128.2(14) . . ?
C00Z C00W C00L 124.4(14) . . ?
C00T C00X Cl01 118.3(11) . . ?
C012 C00X Cl01 118.2(11) . . ?
C012 C00X C00T 123.3(13) . . ?
C00E C00Y H00Y 120.2 . . ?
C00E C00Y C01O 119.6(15) . . ?
C01O C00Y H00Y 120.1 . . ?
C00W C00Z H00Z 124.6 . . ?
C01J C00Z C00W 110.6(16) . . ?
C01J C00Z H00Z 124.8 . . ?
O00A C010 C00R 122.1(13) . . ?
O00A C010 C019 120.9(15) . . ?
C00R C010 C019 116.8(14) . . ?
C00C C011 H011 120.6 . . ?
C00C C011 C01A 118.7(16) . . ?
C01A C011 H011 120.7 . . ?
C00V C012 H012 119.5 . . ?
C00X C012 C00V 120.9(13) . . ?
C00X C012 H012 119.6 . . ?
C00B C013 Cl02 122.9(12) . . ?
C00B C013 C015 119.2(13) . . ?
C015 C013 Cl02 117.7(10) . . ?
O009 C014 C00H 122.8(14) . . ?
O009 C014 C01B 118.6(17) . . ?
C01B C014 C00H 118.5(16) . . ?
C00J C015 C013 121.0(14) . . ?
C00J C015 H015 119.5 . . ?
C013 C015 H015 119.5 . . ?
C00D C016 H016 123.7 . . ?
C01I C016 C00D 112.5(16) . . ?
C01I C016 H016 123.8 . . ?
C01A C017 H017 119.9 . . ?
C01A C017 C01C 120.3(17) . . ?
C01C C017 H017 119.8 . . ?
N008 C018 C00N 108.5(12) . . ?
C01G C018 N008 129.9(16) . . ?
C01G C018 C00N 121.6(14) . . ?
C010 C019 H019 121.9 . . ?
C01N C019 C010 116(2) . . ?
C01N C019 H019 121.8 . . ?
C011 C01A H01F 118.8 . . ?
C017 C01A C011 122.3(17) . . ?
C017 C01A H01F 118.9 . . ?
C014 C01B H01I 107.8 . . ?
C014 C01B H01J 107.8 . . ?
H01I C01B H01J 107.1 . . ?
C12 C01B C014 118(2) . . ?
C12 C01B H01I 107.9 . . ?
C12 C01B H01J 107.8 . . ?
C017 C01C H01K 120.7 . . ?
C01F C01C C017 118.5(17) . . ?
C01F C01C H01K 120.8 . . ?
C00Q C01D H01D 119.4 . . ?
C00Q C01D C01O 121.1(17) . . ?
C01O C01D H01D 119.5 . . ?
C00K C01E H01E 118.9 . . ?
C01H C01E C00K 122.1(19) . . ?
C01H C01E H01E 119.0 . . ?
C00C C01F H01L 119.8 . . ?
C01C C01F C00C 120.5(17) . . ?
C01C C01F H01L 119.7 . . ?
C018 C01G H01G 121.9 . . ?
C018 C01G C01H 116.2(17) . . ?
C01H C01G H01G 121.8 . . ?
C01E C01H C01G 122.2(17) . . ?
C01E C01H H01H 118.8 . . ?
C01G C01H H01H 119.0 . . ?
C016 C01I H01M 117.5 . . ?
C01J C01I C016 125.0(16) . . ?
C01J C01I H01M 117.5 . . ?
C00Z C01J C01I 122.9(17) . . ?
C00Z C01J H01P 118.5 . . ?
C01I C01J H01P 118.6 . . ?
H01Q C01K H01R 109.5 . . ?
H01Q C01K H01S 109.5 . . ?
H01R C01K H01S 109.5 . . ?
C12 C01K H01Q 109.2 . . ?
C12 C01K H01R 109.5 . . ?
C12 C01K H01S 109.7 . . ?
H01A C01L H01B 109.5 . . ?
H01A C01L H01C 109.5 . . ?
H01B C01L H01C 109.5 . . ?
C01N C01L H01A 108.7 . . ?
C01N C01L H01B 110.0 . . ?
C01N C01L H01C 109.7 . . ?
C019 C01N C01L 129(3) . . ?
C019 C01N H01N 115.5 . . ?
C01L C01N H01N 115.7 . . ?
C00Y C01O H01O 120.5 . . ?
C01D C01O C00Y 119.1(18) . . ?
C01D C01O H01O 120.4 . . ?
C01B C12 C01K 126(4) . . ?
C01B C12 H12A 106.1 . . ?
C01B C12 H12B 105.8 . . ?
C01K C12 H12A 105.9 . . ?
C01K C12 H12B 105.7 . . ?
H12A C12 H12B 106.3 . . ?

loop_
_geom_bond_atom_site_label_1
_geom_bond_atom_site_label_2
_geom_bond_distance
_geom_bond_site_symmetry_2
_geom_bond_publ_flag
Cl01 C00X 1.773(13) . ?
Cl02 C013 1.696(16) . ?
N003 N004 1.426(14) . ?
N003 C00F 1.469(16) . ?
N003 C00L 1.381(17) . ?
N004 C00D 1.318(18) . ?
N004 C00P 1.429(17) . ?
O005 H005 0.8204 . ?
O005 C00G 1.274(16) . ?
O006 C00L 1.244(17) . ?
N007 N008 1.436(13) . ?
N007 C00G 1.312(17) . ?
N007 C00S 1.513(16) . ?
N008 C00M 1.393(16) . ?
N008 C018 1.347(16) . ?
O009 C014 1.200(19) . ?
O00A C010 1.177(17) . ?
C00B H00E 0.9300 . ?
C00B C00I 1.362(19) . ?
C00B C013 1.389(19) . ?
C00C C00F 1.523(17) . ?
C00C C011 1.37(2) . ?
C00C C01F 1.43(2) . ?
C00D C00W 1.31(2) . ?
C00D C016 1.45(2) . ?
C00E C00S 1.523(17) . ?
C00E C00U 1.46(2) . ?
C00E C00Y 1.384(19) . ?
C00F C00H 1.502(18) . ?
C00F C00I 1.507(17) . ?
C00G C00N 1.457(18) . ?
C00H H00F 0.9700 . ?
C00H H00G 0.9700 . ?
C00H C014 1.53(2) . ?
C00I C00P 1.374(17) . ?
C00J H00J 0.9300 . ?
C00J C00P 1.398(19) . ?
C00J C015 1.39(2) . ?
C00K H00A 0.9700 . ?
C00K H00B 0.9700 . ?
C00K C00N 1.43(2) . ?
C00K C01E 1.40(2) . ?
C00L C00W 1.51(2) . ?
C00M C00O 1.366(17) . ?
C00M C00V 1.430(18) . ?
C00N C018 1.39(2) . ?
C00O C00S 1.505(17) . ?
C00O C00T 1.398(17) . ?
C00Q H00Q 0.9300 . ?
C00Q C00U 1.37(2) . ?
C00Q C01D 1.33(3) . ?
C00R H00C 0.9700 . ?
C00R H00D 0.9700 . ?
C00R C00S 1.482(18) . ?
C00R C010 1.52(2) . ?
C00T H00T 0.9300 . ?
C00T C00X 1.378(19) . ?
C00U H00U 0.9300 . ?
C00V H00V 0.9300 . ?
C00V C012 1.39(2) . ?
C00W C00Z 1.46(2) . ?
C00X C012 1.37(2) . ?
C00Y H00Y 0.9300 . ?
C00Y C01O 1.41(2) . ?
C00Z H00Z 0.9300 . ?
C00Z C01J 1.38(3) . ?
C010 C019 1.56(2) . ?
C011 H011 0.9300 . ?
C011 C01A 1.42(2) . ?
C012 H012 0.9300 . ?
C013 C015 1.42(2) . ?
C014 C01B 1.48(2) . ?
C015 H015 0.9300 . ?
C016 H016 0.9300 . ?
C016 C01I 1.41(2) . ?
C017 H017 0.9300 . ?
C017 C01A 1.30(3) . ?
C017 C01C 1.46(3) . ?
C018 C01G 1.34(2) . ?
C019 H019 0.9300 . ?
C019 C01N 1.28(4) . ?
C01A H01F 0.9300 . ?
C01B H01I 0.9700 . ?
C01B H01J 0.9700 . ?
C01B C12 1.40(4) . ?
C01C H01K 0.9300 . ?
C01C C01F 1.35(2) . ?
C01D H01D 0.9300 . ?
C01D C01O 1.38(3) . ?
C01E H01E 0.9300 . ?
C01E C01H 1.36(3) . ?
C01F H01L 0.9300 . ?
C01G H01G 0.9300 . ?
C01G C01H 1.45(3) . ?
C01H H01H 0.9300 . ?
C01I H01M 0.9300 . ?
C01I C01J 1.39(3) . ?
C01J H01P 0.9300 . ?
C01K H01Q 0.9600 . ?
C01K H01R 0.9600 . ?
C01K H01S 0.9600 . ?
C01K C12 1.47(5) . ?
C01L H01A 0.9600 . ?
C01L H01B 0.9600 . ?
C01L H01C 0.9600 . ?
C01L C01N 1.55(4) . ?
C01N H01N 0.9300 . ?
C01O H01O 0.9300 . ?
C12 H12A 0.9700 . ?
C12 H12B 0.9700 . ?
